data_7247608
loop_
_publ_author_name
'Li, Chaoyang'
'Niu, Xinyue'
'Xu, Wan'
'Bu, Zhanwei'
'Zhang, Wenjing'
'Wang, Qilin'

_publ_section_title
;
 Distinct reactivities of ortho-chalcone-substituted organophosphines with
 activated alkynes: skeletal editing or periphery modification
;
_journal_issue 24
_journal_name_full 'Green Chemistry'
_journal_page_first 10587
_journal_page_last 10595
_journal_paper_doi 10.1039/D3GC03165A
_journal_volume 25
_journal_year 2023
_chemical_formula_moiety 'C54 H40 Br2 O2 P2'
_chemical_formula_sum 'C54 H40 Br2 O2 P2'
_chemical_formula_weight 942.62
_space_group_crystal_system triclinic
_space_group_IT_number 2
_space_group_name_Hall '-P 1'
_space_group_name_H-M_alt 'P -1'
_atom_sites_solution_hydrogens geom
_atom_sites_solution_primary dual
_audit_creation_date 2021-11-23
_audit_creation_method
;
Olex2 1.3
(compiled 2020.11.12 svn.r5f609507 for OlexSys, GUI svn.r6408)
;
_audit_update_record
;
2023-10-24 deposited with the CCDC.	2023-10-30 downloaded from the CCDC.
;
_cell_angle_alpha 101.507(3)
_cell_angle_beta 108.532(3)
_cell_angle_gamma 108.298(4)
_cell_formula_units_Z 3
_cell_length_a 14.3800(5)
_cell_length_b 15.4793(7)
_cell_length_c 17.3460(6)
_cell_measurement_reflns_used 7811
_cell_measurement_temperature 149.99(10)
_cell_measurement_theta_max 74.1800
_cell_measurement_theta_min 2.8590
_cell_volume 3278.1(3)
_computing_cell_refinement 'CrysAlisPro 1.171.38.43f (Rigaku OD, 2015)'
_computing_data_collection 'CrysAlisPro 1.171.38.43f (Rigaku OD, 2015)'
_computing_data_reduction 'CrysAlisPro 1.171.38.43f (Rigaku OD, 2015)'
_computing_molecular_graphics 'Olex2 1.3 (Dolomanov et al., 2009)'
_computing_publication_material 'Olex2 1.3 (Dolomanov et al., 2009)'
_computing_structure_refinement 'SHELXL 2018/3 (Sheldrick, 2015)'
_computing_structure_solution 'SHELXT  (Sheldrick, 2015)'
_diffrn_ambient_environment N~2~
_diffrn_ambient_temperature 149.99(10)
_diffrn_detector 'CCD plate'
_diffrn_detector_area_resol_mean 5.2684
_diffrn_detector_type AtlasS2
_diffrn_measured_fraction_theta_full 0.997
_diffrn_measured_fraction_theta_max 0.964
_diffrn_measurement_details
;
List of Runs (angles in degrees, time in seconds):

  # Type    Start    End  Width  t~exp~   \w     \q     \k     \f   Frames
#--------------------------------------------------------------------------
  1  \w    -65.00  34.00   1.00    1.00    --  -40.36  38.00  60.00   99
  2  \w    -60.00  32.00   1.00    1.00    --  -40.36  57.00 150.00   92
  3  \w    -88.00  -5.00   1.00    1.00    --  -40.36 125.00 150.00   83
  4  \w     57.00  91.00   1.00    1.00    --   40.36-125.00  30.00   34
  5  \w     38.00  67.00   1.00    2.00    --  108.83-125.00 -30.00   29
  6  \w     82.00 109.00   1.00    2.00    --  108.83-125.00 -30.00   27
  7  \w     49.00 120.00   1.00    2.00    --  108.83-125.00-150.00   71
  8  \w     47.00 120.00   1.00    2.00    --  108.83 -15.00 -60.00   73
  9  \w     80.00 113.00   1.00    2.00    --  108.83  61.00   0.00   33
 10  \w    145.00 173.00   1.00    2.00    --  108.83  61.00   0.00   28
 11  \w    146.00 175.00   1.00    2.00    --  108.83  77.00-120.00   29
 12  \w     98.00 125.00   1.00    2.00    --  108.83 125.00-120.00   27
 13  \w     94.00 140.00   1.00    2.00    --  108.83 125.00 -90.00   46
 14  \w     80.00 178.00   1.00    2.00    --  108.83  61.00 -30.00   98
 15  \w     89.00 172.00   1.00    2.00    --  108.83  45.00  90.00   83
 16  \w     77.00 122.00   1.00    2.00    --  108.83  77.00-120.00   45
 17  \w     36.00 131.00   1.00    2.00    --  108.83 -77.00  30.00   95
 18  \w     40.00 116.00   1.00    2.00    --  108.83-125.00  60.00   76
 19  \w     36.00 140.00   1.00    2.00    --  108.83 -77.00-150.00  104
 20  \w   -106.00 -16.00   1.00    1.00    --  -40.36 -38.00-120.00   90
;
_diffrn_measurement_device 'four-circle diffractometer'
_diffrn_measurement_device_type 'SuperNova, Dual, Cu at zero, AtlasS2'
_diffrn_measurement_method '\w scans'
_diffrn_orient_matrix_type 'CrysAlisPro convention (1999,Acta A55,543-557)'
_diffrn_orient_matrix_UB_11 0.0247570000
_diffrn_orient_matrix_UB_12 0.1083484000
_diffrn_orient_matrix_UB_13 0.0313067000
_diffrn_orient_matrix_UB_21 0.1088964000
_diffrn_orient_matrix_UB_22 0.0243251000
_diffrn_orient_matrix_UB_23 -0.0068249000
_diffrn_orient_matrix_UB_31 -0.0530833000
_diffrn_orient_matrix_UB_32 -0.0047215000
_diffrn_orient_matrix_UB_33 -0.0940094000
_diffrn_radiation_monochromator mirror
_diffrn_radiation_probe x-ray
_diffrn_radiation_type 'Cu K\a'
_diffrn_radiation_wavelength 1.54184
_diffrn_reflns_av_R_equivalents 0.0417
_diffrn_reflns_av_unetI/netI 0.0570
_diffrn_reflns_Laue_measured_fraction_full 0.997
_diffrn_reflns_Laue_measured_fraction_max 0.964
_diffrn_reflns_limit_h_max 17
_diffrn_reflns_limit_h_min -17
_diffrn_reflns_limit_k_max 19
_diffrn_reflns_limit_k_min -19
_diffrn_reflns_limit_l_max 18
_diffrn_reflns_limit_l_min -21
_diffrn_reflns_number 23821
_diffrn_reflns_point_group_measured_fraction_full 0.997
_diffrn_reflns_point_group_measured_fraction_max 0.964
_diffrn_reflns_theta_full 67.684
_diffrn_reflns_theta_max 74.450
_diffrn_reflns_theta_min 2.849
_diffrn_source 'micro-focus sealed X-ray tube'
_diffrn_source_type 'SuperNova (Cu) X-ray Source'
_exptl_absorpt_coefficient_mu 3.372
_exptl_absorpt_correction_T_max 1.00000
_exptl_absorpt_correction_T_min 0.47449
_exptl_absorpt_correction_type multi-scan
_exptl_absorpt_process_details
;
CrysAlisPro 1.171.38.43f (Rigaku Oxford Diffraction, 2015)
Empirical absorption correction using spherical harmonics,
 implemented in SCALE3 ABSPACK scaling algorithm.
;
_exptl_crystal_colour colourless
_exptl_crystal_colour_primary colourless
_exptl_crystal_density_diffrn 1.432
_exptl_crystal_description block
_exptl_crystal_F_000 1440
_exptl_crystal_size_max 0.14
_exptl_crystal_size_mid 0.12
_exptl_crystal_size_min 0.11
_refine_diff_density_max 1.416
_refine_diff_density_min -1.099
_refine_diff_density_rms 0.084
_refine_ls_extinction_method none
_refine_ls_goodness_of_fit_ref 1.038
_refine_ls_hydrogen_treatment constr
_refine_ls_matrix_type full
_refine_ls_number_parameters 830
_refine_ls_number_reflns 12906
_refine_ls_number_restraints 0
_refine_ls_restrained_S_all 1.038
_refine_ls_R_factor_all 0.0753
_refine_ls_R_factor_gt 0.0534
_refine_ls_shift/su_max 0.000
_refine_ls_shift/su_mean 0.000
_refine_ls_structure_factor_coef Fsqd
_refine_ls_weighting_details 'w=1/[\s^2^(Fo^2^)+(0.0787P)^2^+2.4771P] where P=(Fo^2^+2Fc^2^)/3'
_refine_ls_weighting_scheme calc
_refine_ls_wR_factor_gt 0.1433
_refine_ls_wR_factor_ref 0.1573
_reflns_Friedel_coverage 0.000
_reflns_number_gt 9761
_reflns_number_total 12906
_reflns_threshold_expression 'I > 2\s(I)'
_cod_data_source_file d3gc03165a2.cif
_cod_data_source_block glj-p
_cod_depositor_comments 'Adding full bibliography for 7247605--7247608.cif.'
_cod_original_cell_volume 3278.1(2)
_cod_database_code 7247608
_shelx_shelxl_version_number 2018/3
_shelx_space_group_comment
;
The symmetry employed for this shelxl refinement is uniquely defined
by the following loop, which should always be used as a source of
symmetry information in preference to the above space-group names.
They are only intended as comments.
;
_shelx_estimated_absorpt_t_max 0.708
_shelx_estimated_absorpt_t_min 0.650
_reflns_odcompleteness_completeness 99.75
_reflns_odcompleteness_iscentric 1
_reflns_odcompleteness_theta 66.97
_olex2_refinement_description
;
1. Fixed Uiso
 At 1.2 times of:
  All C(H) groups, All C(H,H) groups
2. Others
 Sof(H47A)=Sof(C50)=Sof(H50)=Sof(C51)=Sof(H51)=1-FVAR(1)
 Sof(H47)=Sof(C48)=Sof(H48)=Sof(C49)=Sof(H49)=FVAR(1)
3.a Ternary CH refined with riding coordinates:
 C2(H2), C3(H3), C4(H4), C31(H31), C71(H71), C72(H72)
3.b Aromatic/amide H refined with riding coordinates:
 C7(H7), C8(H8), C10(H10), C11(H11), C14(H14), C15(H15), C16(H16), C17(H17),
 C19(H19), C20(H20), C21(H21), C22(H22), C23(H23), C25(H25), C26(H26), C27(H27),
  C28(H28), C29(H29), C33(H33), C34(H34), C36(H36), C37(H37), C39(H39),
 C40(H40), C41(H41), C42(H42), C45(H45), C46(H46), C47(H47), C47(H47A),
 C48(H48), C49(H49), C50(H50), C51(H51), C53(H53), C54(H54), C55(H55), C56(H56),
  C57(H57), C60(H60), C61(H61), C62(H62), C63(H63), C64(H64), C66(H66),
 C67(H67), C68(H68), C69(H69), C70(H70), C75(H75), C76(H76), C78(H78), C79(H79),
  C82(H82), C83(H83), C84(H84), C85(H85)
;
_smtbx_masks_void_probe_radius 1.2
_smtbx_masks_void_truncation_radius 1.2
_olex2_date_sample_data_collection 2021-11-23
_olex2_submission_special_instructions 'No special instructions were received'
_oxdiff_exptl_absorpt_empirical_details
;
Empirical correction (ABSPACK) includes:
- Absorption correction using spherical harmonics
- Frame scaling
;
_oxdiff_exptl_absorpt_empirical_full_max 1.727
_oxdiff_exptl_absorpt_empirical_full_min 0.444

loop_
_space_group_symop_operation_xyz
'x, y, z'
'-x, -y, -z'

loop_
_atom_site_label
_atom_site_type_symbol
_atom_site_fract_x
_atom_site_fract_y
_atom_site_fract_z
_atom_site_U_iso_or_equiv
_atom_site_adp_type
_atom_site_occupancy
_atom_site_site_symmetry_order
_atom_site_calc_flag
_atom_site_refinement_flags_posn
_atom_site_refinement_flags_adp
_atom_site_refinement_flags_occupancy
_atom_site_disorder_assembly
_atom_site_disorder_group
Br1 Br 0.59785(5) 0.50351(5) 0.70727(3) 0.06593(18) Uani 1 1 d . . . . .
Br2 Br 1.42549(4) 0.83553(4) 0.32104(3) 0.05350(14) Uani 1 1 d . . . . .
P1 P 0.82610(8) 0.54370(7) 0.14910(6) 0.0337(2) Uani 1 1 d . . . . .
P2 P 0.99411(7) 0.83783(6) 0.60180(6) 0.02836(19) Uani 1 1 d . . . . .
O1 O 0.6604(2) 0.4246(2) 0.32879(18) 0.0425(6) Uani 1 1 d . . . . .
O2 O 1.0860(2) 0.61043(19) 0.48610(17) 0.0341(6) Uani 1 1 d . . . . .
C2 C 0.8997(3) 0.6459(2) 0.4529(2) 0.0242(6) Uani 1 1 d . . . . .
H2 H 0.951957 0.667036 0.512613 0.029 Uiso 1 1 calc R U . . .
C3 C 0.9541(3) 0.6433(2) 0.3875(2) 0.0253(6) Uani 1 1 d . . . . .
H3 H 0.952599 0.691386 0.358446 0.030 Uiso 1 1 calc R U . . .
C4 C 0.8628(3) 0.5386(2) 0.3318(2) 0.0263(7) Uani 1 1 d . . . . .
H4 H 0.802492 0.546301 0.292011 0.032 Uiso 1 1 calc R U . . .
C5 C 1.0640(3) 0.6421(2) 0.4267(2) 0.0260(7) Uani 1 1 d . . . . .
C6 C 1.1466(3) 0.6814(2) 0.3934(2) 0.0275(7) Uani 1 1 d . . . . .
C7 C 1.1240(3) 0.7084(3) 0.3199(2) 0.0328(7) Uani 1 1 d . . . . .
H7 H 1.053762 0.697259 0.286429 0.039 Uiso 1 1 calc R U . . .
C8 C 1.2065(3) 0.7522(3) 0.2965(3) 0.0409(9) Uani 1 1 d . . . . .
H8 H 1.192045 0.769964 0.247193 0.049 Uiso 1 1 calc R U . . .
C9 C 1.3099(3) 0.7687(3) 0.3479(3) 0.0368(8) Uani 1 1 d . . . . .
C10 C 1.3342(3) 0.7397(3) 0.4199(3) 0.0382(8) Uani 1 1 d . . . . .
H10 H 1.404226 0.749165 0.452208 0.046 Uiso 1 1 calc R U . . .
C11 C 1.2519(3) 0.6967(3) 0.4421(3) 0.0334(8) Uani 1 1 d . . . . .
H11 H 1.266784 0.677428 0.490438 0.040 Uiso 1 1 calc R U . . .
C12 C 0.8338(3) 0.7050(2) 0.4414(2) 0.0257(6) Uani 1 1 d . . . . .
C13 C 0.8765(3) 0.7994(2) 0.4999(2) 0.0269(7) Uani 1 1 d . . . . .
C14 C 0.8216(3) 0.8585(3) 0.4820(2) 0.0313(7) Uani 1 1 d . . . . .
H14 H 0.849524 0.921103 0.519732 0.038 Uiso 1 1 calc R U . . .
C15 C 0.7265(3) 0.8256(3) 0.4093(2) 0.0334(8) Uani 1 1 d . . . . .
H15 H 0.692853 0.866778 0.397691 0.040 Uiso 1 1 calc R U . . .
C16 C 0.6822(3) 0.7322(3) 0.3545(2) 0.0336(8) Uani 1 1 d . . . . .
H16 H 0.616946 0.709122 0.307171 0.040 Uiso 1 1 calc R U . . .
C17 C 0.7360(3) 0.6722(3) 0.3704(2) 0.0315(7) Uani 1 1 d . . . . .
H17 H 0.706044 0.609202 0.332999 0.038 Uiso 1 1 calc R U . . .
C18 C 1.1069(3) 0.8671(3) 0.5699(2) 0.0296(7) Uani 1 1 d . . . . .
C19 C 1.2019(3) 0.8661(3) 0.6245(2) 0.0392(9) Uani 1 1 d . . . . .
H19 H 1.203313 0.845871 0.671671 0.047 Uiso 1 1 calc R U . . .
C20 C 1.2941(3) 0.8949(3) 0.6090(3) 0.0448(10) Uani 1 1 d . . . . .
H20 H 1.357280 0.895498 0.646541 0.054 Uiso 1 1 calc R U . . .
C21 C 1.2915(3) 0.9226(3) 0.5377(3) 0.0408(9) Uani 1 1 d . . . . .
H21 H 1.353552 0.943302 0.527994 0.049 Uiso 1 1 calc R U . . .
C22 C 1.1973(3) 0.9198(3) 0.4808(3) 0.0354(8) Uani 1 1 d . . . . .
H22 H 1.195263 0.935819 0.431611 0.042 Uiso 1 1 calc R U . . .
C23 C 1.1055(3) 0.8930(2) 0.4972(2) 0.0299(7) Uani 1 1 d . . . . .
H23 H 1.042625 0.892239 0.459177 0.036 Uiso 1 1 calc R U . . .
C24 C 1.0082(3) 0.9580(3) 0.6585(2) 0.0293(7) Uani 1 1 d . . . . .
C25 C 1.0874(3) 1.0443(3) 0.6688(2) 0.0310(7) Uani 1 1 d . . . . .
H25 H 1.135501 1.043160 0.643729 0.037 Uiso 1 1 calc R U . . .
C26 C 1.0957(3) 1.1323(3) 0.7163(2) 0.0353(8) Uani 1 1 d . . . . .
H26 H 1.149444 1.189393 0.723025 0.042 Uiso 1 1 calc R U . . .
C27 C 1.0243(4) 1.1351(3) 0.7533(3) 0.0406(9) Uani 1 1 d . . . . .
H27 H 1.029959 1.194017 0.784987 0.049 Uiso 1 1 calc R U . . .
C28 C 0.9439(3) 1.0498(3) 0.7432(3) 0.0417(9) Uani 1 1 d . . . . .
H28 H 0.894891 1.051605 0.767230 0.050 Uiso 1 1 calc R U . . .
C29 C 0.9367(3) 0.9615(3) 0.6972(2) 0.0378(8) Uani 1 1 d . . . . .
H29 H 0.884156 0.904510 0.692024 0.045 Uiso 1 1 calc R U . . .
C30 C 0.7286(3) 0.4774(3) 0.4006(2) 0.0300(7) Uani 1 1 d . . . . .
C31 C 0.8416(3) 0.5329(2) 0.4127(2) 0.0250(6) Uani 1 1 d . . . . .
H31 H 0.887743 0.505544 0.444446 0.030 Uiso 1 1 calc R U . . .
C32 C 0.7010(3) 0.4861(3) 0.4775(2) 0.0312(7) Uani 1 1 d . . . . .
C33 C 0.7768(3) 0.5418(3) 0.5605(2) 0.0371(8) Uani 1 1 d . . . . .
H33 H 0.847592 0.576067 0.569935 0.045 Uiso 1 1 calc R U . . .
C34 C 0.7475(4) 0.5468(4) 0.6301(3) 0.0455(10) Uani 1 1 d . . . . .
H34 H 0.798152 0.584574 0.685728 0.055 Uiso 1 1 calc R U . . .
C35 C 0.6420(4) 0.4947(3) 0.6151(3) 0.0447(10) Uani 1 1 d . . . . .
C36 C 0.5662(3) 0.4373(3) 0.5328(3) 0.0392(9) Uani 1 1 d . . . . .
H36 H 0.495869 0.401923 0.523738 0.047 Uiso 1 1 calc R U . . .
C37 C 0.5955(3) 0.4326(3) 0.4642(3) 0.0343(8) Uani 1 1 d . . . . .
H37 H 0.544753 0.393661 0.408902 0.041 Uiso 1 1 calc R U . . .
C38 C 0.8857(3) 0.4643(2) 0.2800(2) 0.0253(6) Uani 1 1 d . . . . .
C39 C 0.9241(3) 0.4026(3) 0.3148(2) 0.0286(7) Uani 1 1 d . . . . .
H39 H 0.934377 0.406355 0.371273 0.034 Uiso 1 1 calc R U . . .
C40 C 0.9477(3) 0.3351(3) 0.2669(2) 0.0303(7) Uani 1 1 d . . . . .
H40 H 0.974623 0.295389 0.291827 0.036 Uiso 1 1 calc R U . . .
C41 C 0.9307(3) 0.3277(3) 0.1824(2) 0.0340(8) Uani 1 1 d . . . . .
H41 H 0.945826 0.282676 0.150025 0.041 Uiso 1 1 calc R U . . .
C42 C 0.8911(3) 0.3879(3) 0.1462(2) 0.0309(7) Uani 1 1 d . . . . .
H42 H 0.879618 0.382287 0.089174 0.037 Uiso 1 1 calc R U . . .
C43 C 0.8681(3) 0.4566(2) 0.1930(2) 0.0274(7) Uani 1 1 d . . . . .
C44 C 0.8147(3) 0.5066(3) 0.0379(3) 0.0395(9) Uani 1 1 d . . . . .
C45 C 0.7312(4) 0.4298(3) -0.0296(3) 0.0426(9) Uani 1 1 d . . . . .
H45 H 0.674924 0.391425 -0.019691 0.051 Uiso 1 1 calc R U . . .
C46 C 0.7280(4) 0.4076(3) -0.1122(3) 0.0470(10) Uani 1 1 d . . . . .
H46 H 0.670338 0.354807 -0.156408 0.056 Uiso 1 1 calc R U . . .
C47 C 0.8078(5) 0.4619(5) -0.1285(4) 0.0790(19) Uani 1 1 d . . . . .
H47 H 0.819391 0.439555 -0.176932 0.095 Uiso 0.565(14) 1 calc R U P A 1
H47A H 0.796771 0.470385 -0.181745 0.095 Uiso 0.435(14) 1 calc R U P A 2
C48 C 0.8756(8) 0.5590(8) -0.0651(5) 0.061(4) Uani 0.565(14) 1 d . . P A 1
H48 H 0.916224 0.607155 -0.080005 0.074 Uiso 0.565(14) 1 calc R U P A 1
C49 C 0.8782(7) 0.5778(7) 0.0168(5) 0.048(3) Uani 0.565(14) 1 d . . P A 1
H49 H 0.922655 0.638358 0.058079 0.057 Uiso 0.565(14) 1 calc R U P A 1
C50 C 0.9143(13) 0.5074(11) -0.0555(10) 0.070(5) Uani 0.435(14) 1 d . . P A 2
H50 H 0.976695 0.515873 -0.064125 0.085 Uiso 0.435(14) 1 calc R U P A 2
C51 C 0.9172(10) 0.5368(10) 0.0264(8) 0.052(3) Uani 0.435(14) 1 d . . P A 2
H51 H 0.982197 0.574839 0.073565 0.063 Uiso 0.435(14) 1 calc R U P A 2
C52 C 0.6853(3) 0.5058(3) 0.1327(2) 0.0320(7) Uani 1 1 d . . . . .
C53 C 0.6426(4) 0.5747(3) 0.1292(3) 0.0448(10) Uani 1 1 d . . . . .
H53 H 0.686091 0.636994 0.135858 0.054 Uiso 1 1 calc R U . . .
C54 C 0.5364(4) 0.5521(4) 0.1161(3) 0.0520(11) Uani 1 1 d . . . . .
H54 H 0.508349 0.598395 0.111947 0.062 Uiso 1 1 calc R U . . .
C55 C 0.4722(4) 0.4608(4) 0.1091(3) 0.0473(10) Uani 1 1 d . . . . .
H55 H 0.401114 0.445965 0.101003 0.057 Uiso 1 1 calc R U . . .
C56 C 0.5126(4) 0.3920(4) 0.1141(3) 0.0482(10) Uani 1 1 d . . . . .
H56 H 0.469233 0.330813 0.109896 0.058 Uiso 1 1 calc R U . . .
C57 C 0.6192(3) 0.4139(3) 0.1254(3) 0.0408(9) Uani 1 1 d . . . . .
H57 H 0.646171 0.366767 0.128148 0.049 Uiso 1 1 calc R U . . .
Br3 Br -0.47998(4) -0.18092(4) 0.15916(3) 0.05139(14) Uani 1 1 d . . . . .
P3 P 0.31527(7) 0.11706(7) 0.14265(6) 0.0323(2) Uani 1 1 d . . . . .
O3 O -0.0298(2) 0.1051(2) 0.13328(17) 0.0373(6) Uani 1 1 d . . . . .
C59 C 0.4494(3) 0.1371(3) 0.1469(3) 0.0339(8) Uani 1 1 d . . . . .
C60 C 0.4588(3) 0.1013(3) 0.0703(3) 0.0408(9) Uani 1 1 d . . . . .
H60 H 0.397632 0.060395 0.020817 0.049 Uiso 1 1 calc R U . . .
C61 C 0.5599(4) 0.1268(4) 0.0680(3) 0.0476(10) Uani 1 1 d . . . . .
H61 H 0.565905 0.103267 0.016927 0.057 Uiso 1 1 calc R U . . .
C62 C 0.6500(3) 0.1863(3) 0.1409(3) 0.0480(11) Uani 1 1 d . . . . .
H62 H 0.717113 0.202568 0.139281 0.058 Uiso 1 1 calc R U . . .
C63 C 0.6422(3) 0.2225(3) 0.2168(3) 0.0459(10) Uani 1 1 d . . . . .
H63 H 0.703850 0.263135 0.265960 0.055 Uiso 1 1 calc R U . . .
C64 C 0.5425(3) 0.1983(3) 0.2197(3) 0.0405(9) Uani 1 1 d . . . . .
H64 H 0.537665 0.223400 0.270931 0.049 Uiso 1 1 calc R U . . .
C65 C 0.3379(3) 0.1404(3) 0.2567(3) 0.0420(9) Uani 1 1 d . . . . .
C66 C 0.3169(4) 0.2159(4) 0.2957(3) 0.0573(13) Uani 1 1 d . . . . .
H66 H 0.294017 0.252813 0.263999 0.069 Uiso 1 1 calc R U . . .
C67 C 0.3292(4) 0.2361(5) 0.3786(4) 0.0745(19) Uani 1 1 d . . . . .
H67 H 0.312643 0.285223 0.403165 0.089 Uiso 1 1 calc R U . . .
C68 C 0.3671(5) 0.1828(6) 0.4277(3) 0.084(2) Uani 1 1 d . . . . .
H68 H 0.378582 0.198425 0.485546 0.101 Uiso 1 1 calc R U . . .
C69 C 0.3875(5) 0.1071(5) 0.3903(3) 0.0695(16) Uani 1 1 d . . . . .
H69 H 0.411485 0.070945 0.422402 0.083 Uiso 1 1 calc R U . . .
C70 C 0.3717(4) 0.0858(4) 0.3048(3) 0.0585(13) Uani 1 1 d . . . . .
H70 H 0.383900 0.034200 0.278955 0.070 Uiso 1 1 calc R U . . .
C71 C 0.0712(3) 0.0066(3) 0.0541(2) 0.0293(7) Uani 1 1 d . . . . .
H71 H 0.107227 0.065586 0.104432 0.035 Uiso 1 1 calc R U . . .
C72 C -0.0515(3) -0.0347(3) 0.0307(2) 0.0294(7) Uani 1 1 d . . . . .
H72 H -0.082453 -0.104630 0.018522 0.035 Uiso 1 1 calc R U . . .
C73 C -0.0823(3) 0.0187(3) 0.0944(2) 0.0302(7) Uani 1 1 d . . . . .
C74 C -0.1819(3) -0.0336(3) 0.1060(2) 0.0305(7) Uani 1 1 d . . . . .
C75 C -0.2198(3) 0.0216(3) 0.1513(2) 0.0356(8) Uani 1 1 d . . . . .
H75 H -0.184202 0.088496 0.172325 0.043 Uiso 1 1 calc R U . . .
C76 C -0.3103(3) -0.0224(3) 0.1651(2) 0.0392(9) Uani 1 1 d . . . . .
H76 H -0.337029 0.014370 0.193664 0.047 Uiso 1 1 calc R U . . .
C77 C -0.3597(3) -0.1214(3) 0.1358(2) 0.0360(8) Uani 1 1 d . . . . .
C78 C -0.3255(3) -0.1786(3) 0.0897(3) 0.0366(8) Uani 1 1 d . . . . .
H78 H -0.361738 -0.245428 0.068842 0.044 Uiso 1 1 calc R U . . .
C79 C -0.2355(3) -0.1337(3) 0.0755(2) 0.0345(8) Uani 1 1 d . . . . .
H79 H -0.210725 -0.170928 0.045073 0.041 Uiso 1 1 calc R U . . .
C80 C 0.1316(3) -0.0573(3) 0.0673(2) 0.0293(7) Uani 1 1 d . . . . .
C81 C 0.2446(3) -0.0160(3) 0.1014(2) 0.0298(7) Uani 1 1 d . . . . .
C82 C 0.3004(3) -0.0762(3) 0.1082(3) 0.0371(8) Uani 1 1 d . . . . .
H82 H 0.374958 -0.049228 0.129507 0.045 Uiso 1 1 calc R U . . .
C83 C 0.2455(3) -0.1753(3) 0.0833(3) 0.0392(9) Uani 1 1 d . . . . .
H83 H 0.283022 -0.214608 0.086660 0.047 Uiso 1 1 calc R U . . .
C84 C 0.1355(3) -0.2154(3) 0.0537(2) 0.0361(8) Uani 1 1 d . . . . .
H84 H 0.098919 -0.281408 0.040267 0.043 Uiso 1 1 calc R U . . .
C85 C 0.0792(3) -0.1574(3) 0.0438(2) 0.0337(8) Uani 1 1 d . . . . .
H85 H 0.004591 -0.185754 0.020910 0.040 Uiso 1 1 calc R U . . .

loop_
_atom_site_aniso_label
_atom_site_aniso_U_11
_atom_site_aniso_U_22
_atom_site_aniso_U_33
_atom_site_aniso_U_23
_atom_site_aniso_U_13
_atom_site_aniso_U_12
Br1 0.0636(3) 0.1070(5) 0.0555(3) 0.0428(3) 0.0428(3) 0.0412(3)
Br2 0.0376(2) 0.0706(3) 0.0571(3) 0.0258(2) 0.0295(2) 0.0149(2)
P1 0.0403(5) 0.0318(5) 0.0366(5) 0.0191(4) 0.0178(4) 0.0173(4)
P2 0.0334(5) 0.0258(4) 0.0299(4) 0.0114(3) 0.0129(4) 0.0158(4)
O1 0.0382(15) 0.0405(16) 0.0386(15) 0.0058(12) 0.0175(13) 0.0058(13)
O2 0.0320(13) 0.0379(14) 0.0441(14) 0.0246(12) 0.0177(12) 0.0199(11)
C2 0.0262(16) 0.0227(15) 0.0270(16) 0.0089(13) 0.0108(13) 0.0140(13)
C3 0.0248(16) 0.0248(16) 0.0320(17) 0.0139(13) 0.0124(14) 0.0135(13)
C4 0.0283(17) 0.0244(16) 0.0290(16) 0.0109(13) 0.0122(14) 0.0125(14)
C5 0.0278(17) 0.0210(15) 0.0303(16) 0.0081(13) 0.0120(14) 0.0113(13)
C6 0.0290(17) 0.0250(16) 0.0330(17) 0.0096(14) 0.0148(15) 0.0145(14)
C7 0.0262(18) 0.039(2) 0.0297(17) 0.0095(15) 0.0093(15) 0.0123(15)
C8 0.038(2) 0.055(3) 0.0341(19) 0.0173(18) 0.0185(17) 0.0174(19)
C9 0.0331(19) 0.041(2) 0.043(2) 0.0124(17) 0.0241(17) 0.0161(17)
C10 0.0290(19) 0.040(2) 0.052(2) 0.0183(18) 0.0182(17) 0.0184(16)
C11 0.0316(19) 0.0332(18) 0.043(2) 0.0174(16) 0.0155(16) 0.0191(16)
C12 0.0282(17) 0.0251(16) 0.0343(17) 0.0135(14) 0.0180(14) 0.0162(14)
C13 0.0291(17) 0.0263(16) 0.0329(17) 0.0137(14) 0.0170(14) 0.0139(14)
C14 0.0347(19) 0.0265(17) 0.0386(19) 0.0114(15) 0.0170(16) 0.0174(15)
C15 0.0313(19) 0.0359(19) 0.044(2) 0.0181(16) 0.0172(16) 0.0216(16)
C16 0.0286(18) 0.037(2) 0.0379(19) 0.0131(16) 0.0105(16) 0.0187(16)
C17 0.0299(18) 0.0286(18) 0.0397(19) 0.0109(15) 0.0152(16) 0.0158(15)
C18 0.0317(18) 0.0284(17) 0.0309(17) 0.0075(14) 0.0117(15) 0.0174(15)
C19 0.038(2) 0.048(2) 0.0344(19) 0.0133(17) 0.0113(17) 0.0251(19)
C20 0.037(2) 0.058(3) 0.040(2) 0.0114(19) 0.0099(18) 0.028(2)
C21 0.035(2) 0.034(2) 0.053(2) 0.0071(17) 0.0197(18) 0.0149(17)
C22 0.043(2) 0.0264(17) 0.043(2) 0.0109(15) 0.0205(18) 0.0181(16)
C23 0.0307(18) 0.0262(17) 0.0333(18) 0.0096(14) 0.0110(15) 0.0147(14)
C24 0.0325(18) 0.0313(18) 0.0280(17) 0.0123(14) 0.0119(15) 0.0166(15)
C25 0.0364(19) 0.0324(18) 0.0289(17) 0.0140(14) 0.0122(15) 0.0186(16)
C26 0.041(2) 0.0262(17) 0.0353(19) 0.0108(15) 0.0097(16) 0.0146(16)
C27 0.051(2) 0.036(2) 0.036(2) 0.0091(16) 0.0130(18) 0.0266(19)
C28 0.040(2) 0.051(2) 0.036(2) 0.0078(18) 0.0137(18) 0.026(2)
C29 0.035(2) 0.041(2) 0.0356(19) 0.0116(16) 0.0129(17) 0.0166(17)
C30 0.0287(18) 0.0266(17) 0.040(2) 0.0121(15) 0.0171(16) 0.0140(15)
C31 0.0279(17) 0.0230(15) 0.0285(16) 0.0097(13) 0.0137(14) 0.0129(13)
C32 0.0371(19) 0.0316(18) 0.0386(19) 0.0176(15) 0.0216(16) 0.0211(16)
C33 0.033(2) 0.042(2) 0.038(2) 0.0135(17) 0.0185(17) 0.0137(17)
C34 0.040(2) 0.062(3) 0.036(2) 0.0174(19) 0.0180(18) 0.020(2)
C35 0.052(3) 0.057(3) 0.052(2) 0.033(2) 0.035(2) 0.033(2)
C36 0.033(2) 0.049(2) 0.052(2) 0.0269(19) 0.0245(18) 0.0238(18)
C37 0.0278(18) 0.038(2) 0.041(2) 0.0165(16) 0.0144(16) 0.0169(16)
C38 0.0219(15) 0.0241(16) 0.0315(17) 0.0103(13) 0.0127(14) 0.0088(13)
C39 0.0304(17) 0.0291(17) 0.0308(17) 0.0123(14) 0.0126(14) 0.0159(14)
C40 0.0314(18) 0.0292(17) 0.0359(18) 0.0138(15) 0.0144(15) 0.0168(15)
C41 0.037(2) 0.0345(19) 0.041(2) 0.0129(16) 0.0231(17) 0.0198(16)
C42 0.0348(19) 0.0342(18) 0.0307(17) 0.0133(15) 0.0182(15) 0.0163(15)
C43 0.0244(16) 0.0281(17) 0.0318(17) 0.0125(14) 0.0133(14) 0.0099(14)
C44 0.045(2) 0.040(2) 0.038(2) 0.0200(17) 0.0205(18) 0.0140(18)
C45 0.043(2) 0.046(2) 0.043(2) 0.0179(19) 0.0221(19) 0.0168(19)
C46 0.058(3) 0.050(3) 0.036(2) 0.0150(19) 0.019(2) 0.025(2)
C47 0.076(4) 0.103(5) 0.046(3) 0.022(3) 0.035(3) 0.012(4)
C48 0.059(6) 0.069(7) 0.045(5) 0.026(4) 0.030(4) 0.000(5)
C49 0.041(5) 0.049(5) 0.042(4) 0.016(4) 0.015(4) 0.004(4)
C50 0.087(10) 0.074(9) 0.099(10) 0.051(8) 0.078(9) 0.040(8)
C51 0.037(6) 0.066(8) 0.059(7) 0.033(6) 0.026(5) 0.012(6)
C52 0.041(2) 0.0322(18) 0.0306(17) 0.0148(15) 0.0150(16) 0.0219(16)
C53 0.049(2) 0.038(2) 0.048(2) 0.0153(18) 0.012(2) 0.0246(19)
C54 0.054(3) 0.055(3) 0.052(3) 0.013(2) 0.014(2) 0.039(2)
C55 0.041(2) 0.072(3) 0.042(2) 0.021(2) 0.0197(19) 0.034(2)
C56 0.040(2) 0.054(3) 0.056(3) 0.029(2) 0.021(2) 0.019(2)
C57 0.043(2) 0.040(2) 0.054(2) 0.0257(19) 0.0234(19) 0.0251(19)
Br3 0.0392(2) 0.0658(3) 0.0690(3) 0.0351(3) 0.0368(2) 0.0230(2)
P3 0.0263(4) 0.0328(5) 0.0398(5) 0.0140(4) 0.0130(4) 0.0141(4)
O3 0.0345(14) 0.0374(15) 0.0433(15) 0.0150(12) 0.0187(12) 0.0148(12)
C59 0.0266(18) 0.0362(19) 0.045(2) 0.0217(17) 0.0142(16) 0.0160(15)
C60 0.036(2) 0.048(2) 0.048(2) 0.0227(19) 0.0194(18) 0.0227(19)
C61 0.044(2) 0.057(3) 0.061(3) 0.034(2) 0.029(2) 0.028(2)
C62 0.030(2) 0.043(2) 0.087(3) 0.037(2) 0.029(2) 0.0196(18)
C63 0.031(2) 0.036(2) 0.067(3) 0.022(2) 0.013(2) 0.0125(17)
C64 0.031(2) 0.035(2) 0.052(2) 0.0165(18) 0.0115(18) 0.0132(16)
C65 0.034(2) 0.042(2) 0.042(2) 0.0098(18) 0.0168(18) 0.0070(17)
C66 0.036(2) 0.057(3) 0.059(3) -0.002(2) 0.020(2) 0.009(2)
C67 0.048(3) 0.088(4) 0.063(3) -0.009(3) 0.032(3) 0.010(3)
C68 0.047(3) 0.121(6) 0.039(3) 0.002(3) 0.020(2) -0.010(3)
C69 0.056(3) 0.084(4) 0.041(3) 0.021(3) 0.013(2) 0.003(3)
C70 0.060(3) 0.061(3) 0.043(2) 0.019(2) 0.017(2) 0.013(2)
C71 0.0236(16) 0.0329(18) 0.0360(18) 0.0149(15) 0.0137(15) 0.0135(14)
C72 0.0253(17) 0.0333(18) 0.0358(18) 0.0150(15) 0.0148(15) 0.0151(14)
C73 0.0265(17) 0.038(2) 0.0364(18) 0.0202(16) 0.0147(15) 0.0188(15)
C74 0.0253(17) 0.042(2) 0.0310(17) 0.0172(15) 0.0123(14) 0.0179(16)
C75 0.0303(19) 0.042(2) 0.0370(19) 0.0121(16) 0.0157(16) 0.0170(17)
C76 0.034(2) 0.056(3) 0.036(2) 0.0157(18) 0.0190(17) 0.0235(19)
C77 0.0256(18) 0.055(2) 0.042(2) 0.0254(18) 0.0220(16) 0.0204(17)
C78 0.0326(19) 0.044(2) 0.046(2) 0.0248(18) 0.0215(17) 0.0197(17)
C79 0.037(2) 0.040(2) 0.043(2) 0.0239(17) 0.0232(17) 0.0223(17)
C80 0.0277(17) 0.0365(19) 0.0294(17) 0.0148(15) 0.0128(14) 0.0167(15)
C81 0.0268(17) 0.0342(18) 0.0318(17) 0.0131(15) 0.0122(15) 0.0150(15)
C82 0.0275(18) 0.039(2) 0.051(2) 0.0191(18) 0.0149(17) 0.0195(16)
C83 0.038(2) 0.040(2) 0.048(2) 0.0177(18) 0.0162(18) 0.0253(18)
C84 0.037(2) 0.0303(19) 0.041(2) 0.0121(16) 0.0162(17) 0.0139(16)
C85 0.0276(18) 0.0342(19) 0.040(2) 0.0123(16) 0.0136(16) 0.0142(15)

loop_
_atom_type_symbol
_atom_type_description
_atom_type_scat_dispersion_real
_atom_type_scat_dispersion_imag
_atom_type_scat_source
C C 0.0181 0.0091 'International Tables Vol C Tables 4.2.6.8 and 6.1.1.4'
H H 0.0000 0.0000 'International Tables Vol C Tables 4.2.6.8 and 6.1.1.4'
Br Br -0.6763 1.2805 'International Tables Vol C Tables 4.2.6.8 and 6.1.1.4'
O O 0.0492 0.0322 'International Tables Vol C Tables 4.2.6.8 and 6.1.1.4'
P P 0.2955 0.4335 'International Tables Vol C Tables 4.2.6.8 and 6.1.1.4'

loop_
_geom_angle_atom_site_label_1
_geom_angle_atom_site_label_2
_geom_angle_atom_site_label_3
_geom_angle
_geom_angle_site_symmetry_1
_geom_angle_site_symmetry_3
_geom_angle_publ_flag
C44 P1 C43 103.24(17) . . ?
C52 P1 C43 104.38(16) . . ?
C52 P1 C44 101.87(18) . . ?
C18 P2 C13 103.45(16) . . ?
C18 P2 C24 102.05(16) . . ?
C24 P2 C13 102.75(15) . . ?
C3 C2 H2 112.0 . . ?
C3 C2 C31 87.8(2) . . ?
C12 C2 H2 112.0 . . ?
C12 C2 C3 111.7(3) . . ?
C12 C2 C31 119.2(3) . . ?
C31 C2 H2 112.0 . . ?
C2 C3 H3 114.0 . . ?
C2 C3 C4 87.9(2) . . ?
C4 C3 H3 114.0 . . ?
C5 C3 C2 112.0(3) . . ?
C5 C3 H3 114.0 . . ?
C5 C3 C4 112.4(3) . . ?
C3 C4 H4 107.4 . . ?
C31 C4 C3 88.2(2) . . ?
C31 C4 H4 107.4 . . ?
C38 C4 C3 120.5(3) . . ?
C38 C4 H4 107.4 . . ?
C38 C4 C31 123.8(3) . . ?
O2 C5 C3 120.4(3) . . ?
O2 C5 C6 119.8(3) . . ?
C6 C5 C3 119.8(3) . . ?
C7 C6 C5 123.0(3) . . ?
C7 C6 C11 119.4(3) . . ?
C11 C6 C5 117.5(3) . . ?
C6 C7 H7 119.9 . . ?
C6 C7 C8 120.2(3) . . ?
C8 C7 H7 119.9 . . ?
C7 C8 H8 120.7 . . ?
C9 C8 C7 118.5(4) . . ?
C9 C8 H8 120.7 . . ?
C8 C9 Br2 119.4(3) . . ?
C8 C9 C10 122.5(4) . . ?
C10 C9 Br2 118.1(3) . . ?
C9 C10 H10 120.9 . . ?
C11 C10 C9 118.1(4) . . ?
C11 C10 H10 120.9 . . ?
C6 C11 H11 119.4 . . ?
C10 C11 C6 121.3(3) . . ?
C10 C11 H11 119.4 . . ?
C13 C12 C2 119.0(3) . . ?
C17 C12 C2 121.9(3) . . ?
C17 C12 C13 118.9(3) . . ?
C12 C13 P2 119.6(2) . . ?
C14 C13 P2 121.6(3) . . ?
C14 C13 C12 118.5(3) . . ?
C13 C14 H14 119.2 . . ?
C15 C14 C13 121.5(3) . . ?
C15 C14 H14 119.2 . . ?
C14 C15 H15 120.0 . . ?
C16 C15 C14 120.0(3) . . ?
C16 C15 H15 120.0 . . ?
C15 C16 H16 120.3 . . ?
C15 C16 C17 119.5(3) . . ?
C17 C16 H16 120.3 . . ?
C12 C17 C16 121.4(3) . . ?
C12 C17 H17 119.3 . . ?
C16 C17 H17 119.3 . . ?
C19 C18 P2 117.0(3) . . ?
C23 C18 P2 124.7(3) . . ?
C23 C18 C19 118.3(3) . . ?
C18 C19 H19 119.6 . . ?
C20 C19 C18 120.9(4) . . ?
C20 C19 H19 119.6 . . ?
C19 C20 H20 120.2 . . ?
C21 C20 C19 119.7(4) . . ?
C21 C20 H20 120.2 . . ?
C20 C21 H21 119.8 . . ?
C22 C21 C20 120.4(4) . . ?
C22 C21 H21 119.8 . . ?
C21 C22 H22 120.0 . . ?
C21 C22 C23 120.0(4) . . ?
C23 C22 H22 120.0 . . ?
C18 C23 H23 119.7 . . ?
C22 C23 C18 120.6(3) . . ?
C22 C23 H23 119.7 . . ?
C25 C24 P2 124.5(3) . . ?
C25 C24 C29 118.5(3) . . ?
C29 C24 P2 116.9(3) . . ?
C24 C25 H25 119.6 . . ?
C24 C25 C26 120.9(4) . . ?
C26 C25 H25 119.6 . . ?
C25 C26 H26 119.9 . . ?
C27 C26 C25 120.2(4) . . ?
C27 C26 H26 119.9 . . ?
C26 C27 H27 120.0 . . ?
C26 C27 C28 119.9(4) . . ?
C28 C27 H27 120.0 . . ?
C27 C28 H28 120.0 . . ?
C27 C28 C29 120.0(4) . . ?
C29 C28 H28 120.0 . . ?
C24 C29 H29 119.8 . . ?
C28 C29 C24 120.5(4) . . ?
C28 C29 H29 119.8 . . ?
O1 C30 C31 120.0(3) . . ?
O1 C30 C32 120.5(3) . . ?
C32 C30 C31 119.4(3) . . ?
C2 C31 H31 108.2 . . ?
C4 C31 C2 89.5(2) . . ?
C4 C31 H31 108.2 . . ?
C30 C31 C2 122.9(3) . . ?
C30 C31 C4 118.2(3) . . ?
C30 C31 H31 108.2 . . ?
C33 C32 C30 122.5(3) . . ?
C33 C32 C37 119.4(3) . . ?
C37 C32 C30 118.1(3) . . ?
C32 C33 H33 119.8 . . ?
C32 C33 C34 120.4(4) . . ?
C34 C33 H33 119.8 . . ?
C33 C34 H34 120.5 . . ?
C35 C34 C33 119.1(4) . . ?
C35 C34 H34 120.5 . . ?
C34 C35 Br1 120.3(4) . . ?
C36 C35 Br1 118.6(3) . . ?
C36 C35 C34 121.1(4) . . ?
C35 C36 H36 120.2 . . ?
C37 C36 C35 119.7(4) . . ?
C37 C36 H36 120.2 . . ?
C32 C37 H37 119.8 . . ?
C36 C37 C32 120.4(4) . . ?
C36 C37 H37 119.8 . . ?
C39 C38 C4 121.8(3) . . ?
C39 C38 C43 118.8(3) . . ?
C43 C38 C4 119.4(3) . . ?
C38 C39 H39 119.2 . . ?
C38 C39 C40 121.5(3) . . ?
C40 C39 H39 119.2 . . ?
C39 C40 H40 120.1 . . ?
C41 C40 C39 119.7(3) . . ?
C41 C40 H40 120.1 . . ?
C40 C41 H41 120.2 . . ?
C40 C41 C42 119.6(3) . . ?
C42 C41 H41 120.2 . . ?
C41 C42 H42 119.1 . . ?
C41 C42 C43 121.7(3) . . ?
C43 C42 H42 119.1 . . ?
C38 C43 P1 118.8(3) . . ?
C42 C43 P1 122.3(3) . . ?
C42 C43 C38 118.7(3) . . ?
C45 C44 P1 125.7(3) . . ?
C45 C44 C49 116.6(5) . . ?
C45 C44 C51 114.0(6) . . ?
C49 C44 P1 114.7(4) . . ?
C51 C44 P1 116.3(5) . . ?
C44 C45 H45 119.0 . . ?
C44 C45 C46 122.1(4) . . ?
C46 C45 H45 119.0 . . ?
C45 C46 H46 119.9 . . ?
C47 C46 C45 120.3(5) . . ?
C47 C46 H46 119.9 . . ?
C46 C47 H47 122.1 . . ?
C46 C47 H47A 122.5 . . ?
C46 C47 C48 115.9(5) . . ?
C46 C47 C50 115.0(6) . . ?
C48 C47 H47 122.1 . . ?
C50 C47 H47A 122.5 . . ?
C47 C48 H48 120.4 . . ?
C49 C48 C47 119.2(7) . . ?
C49 C48 H48 120.4 . . ?
C44 C49 H49 119.9 . . ?
C48 C49 C44 120.1(8) . . ?
C48 C49 H49 119.9 . . ?
C47 C50 H50 121.4 . . ?
C51 C50 C47 117.1(10) . . ?
C51 C50 H50 121.4 . . ?
C44 C51 H51 120.5 . . ?
C50 C51 C44 119.0(10) . . ?
C50 C51 H51 120.5 . . ?
C53 C52 P1 117.1(3) . . ?
C53 C52 C57 118.1(4) . . ?
C57 C52 P1 124.7(3) . . ?
C52 C53 H53 119.5 . . ?
C54 C53 C52 121.1(4) . . ?
C54 C53 H53 119.5 . . ?
C53 C54 H54 120.0 . . ?
C55 C54 C53 120.0(4) . . ?
C55 C54 H54 120.0 . . ?
C54 C55 H55 119.9 . . ?
C56 C55 C54 120.3(4) . . ?
C56 C55 H55 119.9 . . ?
C55 C56 H56 120.0 . . ?
C55 C56 C57 120.0(4) . . ?
C57 C56 H56 120.0 . . ?
C52 C57 C56 120.6(4) . . ?
C52 C57 H57 119.7 . . ?
C56 C57 H57 119.7 . . ?
C59 P3 C65 102.22(18) . . ?
C59 P3 C81 103.13(17) . . ?
C65 P3 C81 99.92(18) . . ?
C60 C59 P3 118.3(3) . . ?
C64 C59 P3 122.5(3) . . ?
C64 C59 C60 118.4(4) . . ?
C59 C60 H60 119.9 . . ?
C61 C60 C59 120.2(4) . . ?
C61 C60 H60 119.9 . . ?
C60 C61 H61 120.0 . . ?
C62 C61 C60 120.0(4) . . ?
C62 C61 H61 120.0 . . ?
C61 C62 H62 119.7 . . ?
C61 C62 C63 120.7(4) . . ?
C63 C62 H62 119.7 . . ?
C62 C63 H63 120.0 . . ?
C62 C63 C64 119.9(4) . . ?
C64 C63 H63 120.0 . . ?
C59 C64 H64 119.6 . . ?
C63 C64 C59 120.9(4) . . ?
C63 C64 H64 119.6 . . ?
C66 C65 P3 117.5(4) . . ?
C70 C65 P3 123.7(4) . . ?
C70 C65 C66 118.8(5) . . ?
C65 C66 H66 119.5 . . ?
C67 C66 C65 121.0(6) . . ?
C67 C66 H66 119.5 . . ?
C66 C67 H67 120.1 . . ?
C66 C67 C68 119.8(6) . . ?
C68 C67 H67 120.1 . . ?
C67 C68 H68 119.9 . . ?
C69 C68 C67 120.2(5) . . ?
C69 C68 H68 119.9 . . ?
C68 C69 H69 120.4 . . ?
C70 C69 C68 119.2(6) . . ?
C70 C69 H69 120.4 . . ?
C65 C70 H70 119.5 . . ?
C69 C70 C65 120.9(6) . . ?
C69 C70 H70 119.5 . . ?
C72 C71 H71 109.2 2 . ?
C72 C71 H71 109.2 . . ?
C72 C71 C72 90.3(3) . 2 ?
C80 C71 H71 109.2 . . ?
C80 C71 C72 117.4(3) . 2 ?
C80 C71 C72 120.0(3) . . ?
C71 C72 C71 89.7(3) . 2 ?
C71 C72 H72 112.6 2 . ?
C71 C72 H72 112.6 . . ?
C73 C72 C71 113.7(3) . . ?
C73 C72 C71 113.9(3) . 2 ?
C73 C72 H72 112.6 . . ?
O3 C73 C72 120.3(3) . . ?
O3 C73 C74 120.1(3) . . ?
C74 C73 C72 119.6(3) . . ?
C75 C74 C73 117.7(3) . . ?
C79 C74 C73 123.1(3) . . ?
C79 C74 C75 119.1(3) . . ?
C74 C75 H75 119.8 . . ?
C76 C75 C74 120.4(4) . . ?
C76 C75 H75 119.8 . . ?
C75 C76 H76 120.6 . . ?
C77 C76 C75 118.8(4) . . ?
C77 C76 H76 120.6 . . ?
C76 C77 Br3 118.4(3) . . ?
C76 C77 C78 122.4(3) . . ?
C78 C77 Br3 119.2(3) . . ?
C77 C78 H78 120.9 . . ?
C77 C78 C79 118.2(4) . . ?
C79 C78 H78 120.9 . . ?
C74 C79 H79 119.5 . . ?
C78 C79 C74 120.9(3) . . ?
C78 C79 H79 119.5 . . ?
C81 C80 C71 119.5(3) . . ?
C85 C80 C71 122.3(3) . . ?
C85 C80 C81 118.1(3) . . ?
C80 C81 P3 118.5(3) . . ?
C82 C81 P3 121.9(3) . . ?
C82 C81 C80 119.5(3) . . ?
C81 C82 H82 119.7 . . ?
C83 C82 C81 120.7(4) . . ?
C83 C82 H82 119.7 . . ?
C82 C83 H83 120.0 . . ?
C84 C83 C82 119.9(3) . . ?
C84 C83 H83 120.0 . . ?
C83 C84 H84 120.0 . . ?
C83 C84 C85 120.0(4) . . ?
C85 C84 H84 120.0 . . ?
C80 C85 H85 119.2 . . ?
C84 C85 C80 121.7(3) . . ?
C84 C85 H85 119.2 . . ?

loop_
_geom_bond_atom_site_label_1
_geom_bond_atom_site_label_2
_geom_bond_distance
_geom_bond_site_symmetry_2
_geom_bond_publ_flag
Br1 C35 1.895(4) . ?
Br2 C9 1.912(4) . ?
P1 C43 1.842(3) . ?
P1 C44 1.837(4) . ?
P1 C52 1.828(4) . ?
P2 C13 1.841(4) . ?
P2 C18 1.831(4) . ?
P2 C24 1.838(4) . ?
O1 C30 1.223(5) . ?
O2 C5 1.223(4) . ?
C2 H2 0.9800 . ?
C2 C3 1.570(4) . ?
C2 C12 1.507(4) . ?
C2 C31 1.571(4) . ?
C3 H3 0.9800 . ?
C3 C4 1.586(5) . ?
C3 C5 1.517(4) . ?
C4 H4 0.9800 . ?
C4 C31 1.540(4) . ?
C4 C38 1.500(5) . ?
C5 C6 1.494(5) . ?
C6 C7 1.393(5) . ?
C6 C11 1.395(5) . ?
C7 H7 0.9300 . ?
C7 C8 1.394(5) . ?
C8 H8 0.9300 . ?
C8 C9 1.379(6) . ?
C9 C10 1.389(6) . ?
C10 H10 0.9300 . ?
C10 C11 1.374(5) . ?
C11 H11 0.9300 . ?
C12 C13 1.412(5) . ?
C12 C17 1.398(5) . ?
C13 C14 1.401(5) . ?
C14 H14 0.9300 . ?
C14 C15 1.390(5) . ?
C15 H15 0.9300 . ?
C15 C16 1.373(5) . ?
C16 H16 0.9300 . ?
C16 C17 1.398(5) . ?
C17 H17 0.9300 . ?
C18 C19 1.400(5) . ?
C18 C23 1.393(5) . ?
C19 H19 0.9300 . ?
C19 C20 1.389(6) . ?
C20 H20 0.9300 . ?
C20 C21 1.381(6) . ?
C21 H21 0.9300 . ?
C21 C22 1.380(6) . ?
C22 H22 0.9300 . ?
C22 C23 1.391(5) . ?
C23 H23 0.9300 . ?
C24 C25 1.389(5) . ?
C24 C29 1.404(5) . ?
C25 H25 0.9300 . ?
C25 C26 1.391(5) . ?
C26 H26 0.9300 . ?
C26 C27 1.380(6) . ?
C27 H27 0.9300 . ?
C27 C28 1.390(6) . ?
C28 H28 0.9300 . ?
C28 C29 1.392(6) . ?
C29 H29 0.9300 . ?
C30 C31 1.502(5) . ?
C30 C32 1.501(5) . ?
C31 H31 0.9800 . ?
C32 C33 1.387(5) . ?
C32 C37 1.399(5) . ?
C33 H33 0.9300 . ?
C33 C34 1.394(5) . ?
C34 H34 0.9300 . ?
C34 C35 1.385(6) . ?
C35 C36 1.383(6) . ?
C36 H36 0.9300 . ?
C36 C37 1.377(5) . ?
C37 H37 0.9300 . ?
C38 C39 1.389(5) . ?
C38 C43 1.422(5) . ?
C39 H39 0.9300 . ?
C39 C40 1.396(5) . ?
C40 H40 0.9300 . ?
C40 C41 1.382(5) . ?
C41 H41 0.9300 . ?
C41 C42 1.388(5) . ?
C42 H42 0.9300 . ?
C42 C43 1.396(5) . ?
C44 C45 1.371(6) . ?
C44 C49 1.387(9) . ?
C44 C51 1.490(11) . ?
C45 H45 0.9300 . ?
C45 C46 1.387(6) . ?
C46 H46 0.9300 . ?
C46 C47 1.340(7) . ?
C47 H47 0.9300 . ?
C47 H47A 0.9300 . ?
C47 C48 1.468(12) . ?
C47 C50 1.476(18) . ?
C48 H48 0.9300 . ?
C48 C49 1.378(11) . ?
C49 H49 0.9300 . ?
C50 H50 0.9300 . ?
C50 C51 1.386(17) . ?
C51 H51 0.9300 . ?
C52 C53 1.390(5) . ?
C52 C57 1.396(6) . ?
C53 H53 0.9300 . ?
C53 C54 1.386(7) . ?
C54 H54 0.9300 . ?
C54 C55 1.381(7) . ?
C55 H55 0.9300 . ?
C55 C56 1.367(6) . ?
C56 H56 0.9300 . ?
C56 C57 1.400(6) . ?
C57 H57 0.9300 . ?
Br3 C77 1.897(4) . ?
P3 C59 1.830(4) . ?
P3 C65 1.839(4) . ?
P3 C81 1.850(4) . ?
O3 C73 1.222(5) . ?
C59 C60 1.399(6) . ?
C59 C64 1.391(6) . ?
C60 H60 0.9300 . ?
C60 C61 1.397(6) . ?
C61 H61 0.9300 . ?
C61 C62 1.368(7) . ?
C62 H62 0.9300 . ?
C62 C63 1.376(7) . ?
C63 H63 0.9300 . ?
C63 C64 1.383(6) . ?
C64 H64 0.9300 . ?
C65 C66 1.397(7) . ?
C65 C70 1.387(7) . ?
C66 H66 0.9300 . ?
C66 C67 1.350(7) . ?
C67 H67 0.9300 . ?
C67 C68 1.404(11) . ?
C68 H68 0.9300 . ?
C68 C69 1.383(10) . ?
C69 H69 0.9300 . ?
C69 C70 1.381(7) . ?
C70 H70 0.9300 . ?
C71 H71 0.9800 . ?
C71 C72 1.582(5) 2 ?
C71 C72 1.555(5) . ?
C71 C80 1.514(5) . ?
C72 H72 0.9800 . ?
C72 C73 1.509(5) . ?
C73 C74 1.506(5) . ?
C74 C75 1.394(5) . ?
C74 C79 1.391(6) . ?
C75 H75 0.9300 . ?
C75 C76 1.386(5) . ?
C76 H76 0.9300 . ?
C76 C77 1.374(6) . ?
C77 C78 1.380(5) . ?
C78 H78 0.9300 . ?
C78 C79 1.388(5) . ?
C79 H79 0.9300 . ?
C80 C81 1.408(5) . ?
C80 C85 1.397(5) . ?
C81 C82 1.408(5) . ?
C82 H82 0.9300 . ?
C82 C83 1.386(6) . ?
C83 H83 0.9300 . ?
C83 C84 1.375(6) . ?
C84 H84 0.9300 . ?
C84 C85 1.387(5) . ?
C85 H85 0.9300 . ?

loop_
_geom_torsion_atom_site_label_1
_geom_torsion_atom_site_label_2
_geom_torsion_atom_site_label_3
_geom_torsion_atom_site_label_4
_geom_torsion
_geom_torsion_site_symmetry_1
_geom_torsion_site_symmetry_2
_geom_torsion_site_symmetry_3
_geom_torsion_site_symmetry_4
_geom_torsion_publ_flag
Br1 C35 C36 C37 177.5(3) . . . . ?
Br2 C9 C10 C11 176.3(3) . . . . ?
P1 C44 C45 C46 178.9(3) . . . . ?
P1 C44 C49 C48 -179.1(8) . . . . ?
P1 C44 C51 C50 177.2(10) . . . . ?
P1 C52 C53 C54 179.3(3) . . . . ?
P1 C52 C57 C56 179.1(3) . . . . ?
P2 C13 C14 C15 -173.2(3) . . . . ?
P2 C18 C19 C20 -174.8(3) . . . . ?
P2 C18 C23 C22 176.0(3) . . . . ?
P2 C24 C25 C26 -176.9(3) . . . . ?
P2 C24 C29 C28 178.4(3) . . . . ?
O1 C30 C31 C2 122.3(4) . . . . ?
O1 C30 C31 C4 12.8(5) . . . . ?
O1 C30 C32 C33 177.2(4) . . . . ?
O1 C30 C32 C37 -0.2(5) . . . . ?
O2 C5 C6 C7 172.4(3) . . . . ?
O2 C5 C6 C11 -11.6(5) . . . . ?
C2 C3 C4 C31 -19.4(2) . . . . ?
C2 C3 C4 C38 -148.3(3) . . . . ?
C2 C3 C5 O2 25.3(4) . . . . ?
C2 C3 C5 C6 -153.6(3) . . . . ?
C2 C12 C13 P2 -14.5(4) . . . . ?
C2 C12 C13 C14 171.3(3) . . . . ?
C2 C12 C17 C16 -171.7(3) . . . . ?
C3 C2 C12 C13 -102.0(3) . . . . ?
C3 C2 C12 C17 72.3(4) . . . . ?
C3 C2 C31 C4 -19.6(2) . . . . ?
C3 C2 C31 C30 -143.3(3) . . . . ?
C3 C4 C31 C2 19.4(2) . . . . ?
C3 C4 C31 C30 147.0(3) . . . . ?
C3 C4 C38 C39 88.9(4) . . . . ?
C3 C4 C38 C43 -90.8(4) . . . . ?
C3 C5 C6 C7 -8.6(5) . . . . ?
C3 C5 C6 C11 167.3(3) . . . . ?
C4 C3 C5 O2 -71.8(4) . . . . ?
C4 C3 C5 C6 109.2(3) . . . . ?
C4 C38 C39 C40 -178.4(3) . . . . ?
C4 C38 C43 P1 4.0(4) . . . . ?
C4 C38 C43 C42 179.1(3) . . . . ?
C5 C3 C4 C31 93.6(3) . . . . ?
C5 C3 C4 C38 -35.4(4) . . . . ?
C5 C6 C7 C8 174.5(3) . . . . ?
C5 C6 C11 C10 -174.7(3) . . . . ?
C6 C7 C8 C9 -0.6(6) . . . . ?
C7 C6 C11 C10 1.3(6) . . . . ?
C7 C8 C9 Br2 -176.3(3) . . . . ?
C7 C8 C9 C10 2.8(6) . . . . ?
C8 C9 C10 C11 -2.8(6) . . . . ?
C9 C10 C11 C6 0.7(6) . . . . ?
C11 C6 C7 C8 -1.4(6) . . . . ?
C12 C2 C3 C4 -101.6(3) . . . . ?
C12 C2 C3 C5 145.0(3) . . . . ?
C12 C2 C31 C4 94.1(3) . . . . ?
C12 C2 C31 C30 -29.7(4) . . . . ?
C12 C13 C14 C15 0.8(5) . . . . ?
C13 P2 C18 C19 -158.1(3) . . . . ?
C13 P2 C18 C23 23.9(3) . . . . ?
C13 P2 C24 C25 -106.0(3) . . . . ?
C13 P2 C24 C29 77.2(3) . . . . ?
C13 C12 C17 C16 2.7(5) . . . . ?
C13 C14 C15 C16 2.3(6) . . . . ?
C14 C15 C16 C17 -2.9(6) . . . . ?
C15 C16 C17 C12 0.4(6) . . . . ?
C17 C12 C13 P2 171.0(3) . . . . ?
C17 C12 C13 C14 -3.2(5) . . . . ?
C18 P2 C13 C12 80.0(3) . . . . ?
C18 P2 C13 C14 -106.0(3) . . . . ?
C18 P2 C24 C25 1.0(3) . . . . ?
C18 P2 C24 C29 -175.8(3) . . . . ?
C18 C19 C20 C21 -1.7(6) . . . . ?
C19 C18 C23 C22 -1.9(5) . . . . ?
C19 C20 C21 C22 -1.4(6) . . . . ?
C20 C21 C22 C23 2.8(6) . . . . ?
C21 C22 C23 C18 -1.1(5) . . . . ?
C23 C18 C19 C20 3.3(6) . . . . ?
C24 P2 C13 C12 -174.0(3) . . . . ?
C24 P2 C13 C14 0.0(3) . . . . ?
C24 P2 C18 C19 95.4(3) . . . . ?
C24 P2 C18 C23 -82.6(3) . . . . ?
C24 C25 C26 C27 -0.5(5) . . . . ?
C25 C24 C29 C28 1.4(5) . . . . ?
C25 C26 C27 C28 0.0(6) . . . . ?
C26 C27 C28 C29 1.2(6) . . . . ?
C27 C28 C29 C24 -1.9(6) . . . . ?
C29 C24 C25 C26 -0.2(5) . . . . ?
C30 C32 C33 C34 -179.3(4) . . . . ?
C30 C32 C37 C36 179.3(3) . . . . ?
C31 C2 C3 C4 19.0(2) . . . . ?
C31 C2 C3 C5 -94.4(3) . . . . ?
C31 C2 C12 C13 158.0(3) . . . . ?
C31 C2 C12 C17 -27.7(5) . . . . ?
C31 C4 C38 C39 -21.7(5) . . . . ?
C31 C4 C38 C43 158.5(3) . . . . ?
C31 C30 C32 C33 -1.9(5) . . . . ?
C31 C30 C32 C37 -179.3(3) . . . . ?
C32 C30 C31 C2 -58.7(4) . . . . ?
C32 C30 C31 C4 -168.1(3) . . . . ?
C32 C33 C34 C35 0.5(7) . . . . ?
C33 C32 C37 C36 1.8(5) . . . . ?
C33 C34 C35 Br1 -177.6(3) . . . . ?
C33 C34 C35 C36 0.9(7) . . . . ?
C34 C35 C36 C37 -1.0(6) . . . . ?
C35 C36 C37 C32 -0.4(6) . . . . ?
C37 C32 C33 C34 -1.9(6) . . . . ?
C38 C4 C31 C2 145.6(3) . . . . ?
C38 C4 C31 C30 -86.7(4) . . . . ?
C38 C39 C40 C41 -1.2(6) . . . . ?
C39 C38 C43 P1 -175.8(3) . . . . ?
C39 C38 C43 C42 -0.6(5) . . . . ?
C39 C40 C41 C42 0.4(6) . . . . ?
C40 C41 C42 C43 0.3(6) . . . . ?
C41 C42 C43 P1 174.8(3) . . . . ?
C41 C42 C43 C38 -0.2(5) . . . . ?
C43 P1 C44 C45 77.8(4) . . . . ?
C43 P1 C44 C49 -122.4(6) . . . . ?
C43 P1 C44 C51 -78.5(7) . . . . ?
C43 P1 C52 C53 157.9(3) . . . . ?
C43 P1 C52 C57 -20.5(4) . . . . ?
C43 C38 C39 C40 1.3(5) . . . . ?
C44 P1 C43 C38 179.6(3) . . . . ?
C44 P1 C43 C42 4.6(3) . . . . ?
C44 P1 C52 C53 -94.9(3) . . . . ?
C44 P1 C52 C57 86.7(4) . . . . ?
C44 C45 C46 C47 -0.3(8) . . . . ?
C45 C44 C49 C48 -17.4(13) . . . . ?
C45 C44 C51 C50 18.1(14) . . . . ?
C45 C46 C47 C48 -19.3(10) . . . . ?
C45 C46 C47 C50 30.4(11) . . . . ?
C46 C47 C48 C49 20.7(14) . . . . ?
C46 C47 C50 C51 -34.9(15) . . . . ?
C47 C48 C49 C44 -2.1(16) . . . . ?
C47 C50 C51 C44 10.4(18) . . . . ?
C49 C44 C45 C46 19.4(8) . . . . ?
C51 C44 C45 C46 -24.3(9) . . . . ?
C52 P1 C43 C38 -74.3(3) . . . . ?
C52 P1 C43 C42 110.7(3) . . . . ?
C52 P1 C44 C45 -30.3(4) . . . . ?
C52 P1 C44 C49 129.6(6) . . . . ?
C52 P1 C44 C51 173.4(7) . . . . ?
C52 C53 C54 C55 2.2(7) . . . . ?
C53 C52 C57 C56 0.7(6) . . . . ?
C53 C54 C55 C56 -0.8(7) . . . . ?
C54 C55 C56 C57 -0.6(7) . . . . ?
C55 C56 C57 C52 0.7(7) . . . . ?
C57 C52 C53 C54 -2.1(6) . . . . ?
Br3 C77 C78 C79 -178.2(3) . . . . ?
P3 C59 C60 C61 170.6(3) . . . . ?
P3 C59 C64 C63 -170.7(3) . . . . ?
P3 C65 C66 C67 178.5(4) . . . . ?
P3 C65 C70 C69 179.9(4) . . . . ?
P3 C81 C82 C83 174.6(3) . . . . ?
O3 C73 C74 C75 9.5(5) . . . . ?
O3 C73 C74 C79 -169.1(3) . . . . ?
C59 P3 C65 C66 118.8(3) . . . . ?
C59 P3 C65 C70 -63.0(4) . . . . ?
C59 P3 C81 C80 -162.5(3) . . . . ?
C59 P3 C81 C82 21.5(3) . . . . ?
C59 C60 C61 C62 0.5(6) . . . . ?
C60 C59 C64 C63 -0.7(6) . . . . ?
C60 C61 C62 C63 -0.7(6) . . . . ?
C61 C62 C63 C64 0.2(6) . . . . ?
C62 C63 C64 C59 0.5(6) . . . . ?
C64 C59 C60 C61 0.3(6) . . . . ?
C65 P3 C59 C60 163.1(3) . . . . ?
C65 P3 C59 C64 -27.0(4) . . . . ?
C65 P3 C81 C80 92.3(3) . . . . ?
C65 P3 C81 C82 -83.7(3) . . . . ?
C65 C66 C67 C68 2.1(8) . . . . ?
C66 C65 C70 C69 -1.9(7) . . . . ?
C66 C67 C68 C69 -2.7(9) . . . . ?
C67 C68 C69 C70 1.0(8) . . . . ?
C68 C69 C70 C65 1.3(8) . . . . ?
C70 C65 C66 C67 0.2(7) . . . . ?
C71 C72 C73 O3 31.2(4) . . . . ?
C71 C72 C73 O3 -69.6(4) 2 . . . ?
C71 C72 C73 C74 106.9(4) 2 . . . ?
C71 C72 C73 C74 -152.2(3) . . . . ?
C71 C80 C81 P3 8.2(4) . . . . ?
C71 C80 C81 C82 -175.7(3) . . . . ?
C71 C80 C85 C84 177.9(3) . . . . ?
C72 C71 C72 C71 0.003(1) 2 . . 2 ?
C72 C71 C72 C73 -116.1(3) 2 . . . ?
C72 C71 C80 C81 82.1(4) 2 . . . ?
C72 C71 C80 C81 -170.1(3) . . . . ?
C72 C71 C80 C85 12.3(5) . . . . ?
C72 C71 C80 C85 -95.5(4) 2 . . . ?
C72 C73 C74 C75 -167.1(3) . . . . ?
C72 C73 C74 C79 14.3(5) . . . . ?
C73 C74 C75 C76 -179.2(3) . . . . ?
C73 C74 C79 C78 178.4(3) . . . . ?
C74 C75 C76 C77 2.0(6) . . . . ?
C75 C74 C79 C78 -0.2(5) . . . . ?
C75 C76 C77 Br3 177.5(3) . . . . ?
C75 C76 C77 C78 -3.0(6) . . . . ?
C76 C77 C78 C79 2.3(6) . . . . ?
C77 C78 C79 C74 -0.6(6) . . . . ?
C79 C74 C75 C76 -0.5(5) . . . . ?
C80 C71 C72 C71 -122.3(4) . . . 2 ?
C80 C71 C72 C73 121.6(3) . . . . ?
C80 C81 C82 C83 -1.4(6) . . . . ?
C81 P3 C59 C60 59.7(3) . . . . ?
C81 P3 C59 C64 -130.4(3) . . . . ?
C81 P3 C65 C66 -135.3(3) . . . . ?
C81 P3 C65 C70 42.9(4) . . . . ?
C81 C80 C85 C84 0.3(5) . . . . ?
C81 C82 C83 C84 -1.6(6) . . . . ?
C82 C83 C84 C85 3.9(6) . . . . ?
C83 C84 C85 C80 -3.3(6) . . . . ?
C85 C80 C81 P3 -174.1(3) . . . . ?
C85 C80 C81 C82 2.0(5) . . . . ?

loop_
_smtbx_masks_void_nr
_smtbx_masks_void_average_x
_smtbx_masks_void_average_y
_smtbx_masks_void_average_z
_smtbx_masks_void_volume
_smtbx_masks_void_count_electrons
_smtbx_masks_void_content
1 0.199 0.287 0.123 40.2 6.5 ?
2 0.801 0.713 0.877 40.2 6.7 ?
